data_2220744
loop_
_publ_author_name
'Hijji, Yousef M.'
'Benjamin, Ellis'
'Benjamin, Earl'
'Butcher, Ray J.'
'Jasinski, Jerry P.'

_publ_section_title
;
 3-(2,6-Dioxopiperidin-3-yl)-3-azabicyclo[3.2.0]heptane-2,4-dione
;
_journal_coeditor_code CS2103
_journal_issue 2
_journal_name_full 'Acta Crystallographica Section E'
_journal_page_first o394
_journal_page_last o395
_journal_paper_doi 10.1107/S1600536809002839
_journal_volume 65
_journal_year 2009
_chemical_formula_iupac 'C11 H12 N2 O4'
_chemical_formula_moiety 'C11 H12 N2 O4'
_chemical_formula_sum 'C11 H12 N2 O4'
_chemical_formula_weight 236.23
_chemical_name_systematic
;
3-(2,6-Dioxopiperidin-3-yl)-3-azabicyclo[3.2.0]heptane-2,4-dione
;
_space_group_IT_number 14
_symmetry_cell_setting monoclinic
_symmetry_space_group_name_Hall '-P 2yab'
_symmetry_space_group_name_H-M 'P 1 21/a 1'
_atom_sites_solution_hydrogens geom
_atom_sites_solution_primary direct
_atom_sites_solution_secondary difmap
_cell_angle_alpha 90.00
_cell_angle_beta 116.201(8)
_cell_angle_gamma 90.00
_cell_formula_units_Z 4
_cell_length_a 10.7332(7)
_cell_length_b 9.9358(5)
_cell_length_c 11.0753(7)
_cell_measurement_reflns_used 4629
_cell_measurement_temperature 200(2)
_cell_measurement_theta_max 32.5620
_cell_measurement_theta_min 4.8522
_cell_volume 1059.74(13)
_computing_cell_refinement '<i>CrysAlis Pro</i> (Oxford Diffraction, 2007)'
_computing_data_collection '<i>CrysAlis Pro</i> (Oxford Diffraction, 2007)'
_computing_data_reduction '<i>CrysAlis RED</i> (Oxford Diffraction, 2007)'
_computing_molecular_graphics '<i>SHELXTL</i> (Sheldrick, 2008)'
_computing_publication_material '<i>SHELXTL</i> (Sheldrick, 2008)'
_computing_structure_refinement '<i>SHELXL97</i> (Sheldrick, 2008)'
_computing_structure_solution '<i>SHELXS97</i> (Sheldrick, 2008)'
_diffrn_ambient_temperature 200(2)
_diffrn_detector_area_resol_mean 10.5081
_diffrn_measured_fraction_theta_full 0.991
_diffrn_measured_fraction_theta_max 0.911
_diffrn_measurement_device_type 'Oxford Diffraction Gemini'
_diffrn_measurement_method '\f and \w'
_diffrn_radiation_monochromator graphite
_diffrn_radiation_source 'fine-focus sealed tube'
_diffrn_radiation_type MoK\a
_diffrn_radiation_wavelength 0.71073
_diffrn_reflns_av_R_equivalents 0.0253
_diffrn_reflns_av_sigmaI/netI 0.0588
_diffrn_reflns_limit_h_max 16
_diffrn_reflns_limit_h_min -14
_diffrn_reflns_limit_k_max 13
_diffrn_reflns_limit_k_min -14
_diffrn_reflns_limit_l_max 15
_diffrn_reflns_limit_l_min -15
_diffrn_reflns_number 10798
_diffrn_reflns_theta_full 25.00
_diffrn_reflns_theta_max 32.52
_diffrn_reflns_theta_min 4.86
_diffrn_standards_decay_% 2
_exptl_absorpt_coefficient_mu 0.114
_exptl_absorpt_correction_T_max 0.975
_exptl_absorpt_correction_T_min 0.866
_exptl_absorpt_correction_type multi-scan
_exptl_absorpt_process_details '(CrysAlis RED; Oxford Diffraction, 2007)'
_exptl_crystal_colour colorless
_exptl_crystal_density_diffrn 1.481
_exptl_crystal_density_method 'not measured'
_exptl_crystal_description prism
_exptl_crystal_F_000 496
_exptl_crystal_size_max 0.57
_exptl_crystal_size_mid 0.34
_exptl_crystal_size_min 0.19
_refine_diff_density_max 0.280
_refine_diff_density_min -0.253
_refine_ls_extinction_method none
_refine_ls_goodness_of_fit_ref 0.990
_refine_ls_hydrogen_treatment constr
_refine_ls_matrix_type full
_refine_ls_number_parameters 154
_refine_ls_number_reflns 3496
_refine_ls_number_restraints 0
_refine_ls_restrained_S_all 0.990
_refine_ls_R_factor_all 0.0617
_refine_ls_R_factor_gt 0.0386
_refine_ls_shift/su_max 0.000
_refine_ls_shift/su_mean 0.000
_refine_ls_structure_factor_coef Fsqd
_refine_ls_weighting_details 'calc w=1/[\s^2^(Fo^2^)+(0.0607P)^2^] where P=(Fo^2^+2Fc^2^)/3'
_refine_ls_weighting_scheme calc
_refine_ls_wR_factor_gt 0.0981
_refine_ls_wR_factor_ref 0.1075
_reflns_number_gt 2193
_reflns_number_total 3496
_reflns_threshold_expression I>2\s(I)
_cod_data_source_file cs2103.cif
_cod_data_source_block I
_cod_original_cell_volume 1059.75(13)
_cod_original_sg_symbol_H-M 'P 21/a'
_cod_database_code 2220744
_cod_database_fobs_code 2220744

loop_
_symmetry_equiv_pos_as_xyz
'x, y, z'
'-x+1/2, y+1/2, -z'
'-x, -y, -z'
'x-1/2, -y-1/2, z'

loop_
_atom_site_type_symbol
_atom_site_label
_atom_site_fract_x
_atom_site_fract_y
_atom_site_fract_z
_atom_site_U_iso_or_equiv
_atom_site_adp_type
_atom_site_calc_flag
_atom_site_refinement_flags
_atom_site_occupancy
_atom_site_disorder_assembly
_atom_site_disorder_group
O O1 0.32277(8) 0.13630(8) 0.42230(7) 0.0271(2) Uani d . 1 . .
O O2 0.04309(9) 0.50429(9) 0.26752(8) 0.0372(2) Uani d . 1 . .
O O3 0.02024(7) 0.12103(8) 0.39189(7) 0.02458(19) Uani d . 1 . .
O O4 0.16813(8) 0.16581(9) 0.83857(8) 0.0350(2) Uani d . 1 . .
N N1 0.18201(8) 0.32243(9) 0.37104(8) 0.0196(2) Uani d . 1 . .
N N2 0.10433(9) 0.14479(9) 0.61681(8) 0.0222(2) Uani d . 1 . .
H H2B 0.0683 0.0660 0.6195 0.027 Uiso calc R 1 . .
C C1 0.25634(10) 0.22276(11) 0.34235(10) 0.0211(2) Uani d . 1 . .
C C2 0.23146(11) 0.24120(12) 0.19918(11) 0.0258(3) Uani d . 1 . .
H H2A 0.3154 0.2315 0.1827 0.031 Uiso calc R 1 . .
C C3 0.09860(12) 0.16602(13) 0.09668(11) 0.0340(3) Uani d . 1 . .
H H3A 0.1154 0.1076 0.0330 0.041 Uiso calc R 1 . .
H H3B 0.0487 0.1164 0.1396 0.041 Uiso calc R 1 . .
C C4 0.03228(13) 0.30239(14) 0.03642(11) 0.0357(3) Uani d . 1 . .
H H4A -0.0594 0.3172 0.0355 0.043 Uiso calc R 1 . .
H H4B 0.0281 0.3205 -0.0532 0.043 Uiso calc R 1 . .
C C5 0.15349(12) 0.37539(12) 0.15340(11) 0.0278(3) Uani d . 1 . .
H H5A 0.2019 0.4464 0.1259 0.033 Uiso calc R 1 . .
C C6 0.11702(11) 0.41346(11) 0.26561(10) 0.0240(2) Uani d . 1 . .
C C7 0.15765(10) 0.31947(11) 0.49000(10) 0.0190(2) Uani d . 1 . .
H H7A 0.0905 0.3931 0.4805 0.023 Uiso calc R 1 . .
C C8 0.08854(9) 0.18701(11) 0.49330(10) 0.0188(2) Uani d . 1 . .
C C9 0.17118(10) 0.21274(12) 0.73885(10) 0.0234(2) Uani d . 1 . .
C C10 0.24295(11) 0.34041(11) 0.73556(10) 0.0249(2) Uani d . 1 . .
H H10A 0.3260 0.3520 0.8228 0.030 Uiso calc R 1 . .
H H10B 0.1799 0.4172 0.7239 0.030 Uiso calc R 1 . .
C C11 0.28713(10) 0.34228(11) 0.62276(10) 0.0220(2) Uani d . 1 . .
H H11A 0.3561 0.2704 0.6369 0.026 Uiso calc R 1 . .
H H11B 0.3300 0.4300 0.6209 0.026 Uiso calc R 1 . .

loop_
_atom_site_aniso_label
_atom_site_aniso_U_11
_atom_site_aniso_U_22
_atom_site_aniso_U_33
_atom_site_aniso_U_12
_atom_site_aniso_U_13
_atom_site_aniso_U_23
O1 0.0272(4) 0.0236(4) 0.0302(4) 0.0056(3) 0.0125(3) 0.0028(3)
O2 0.0488(5) 0.0302(5) 0.0331(4) 0.0158(4) 0.0185(4) 0.0085(4)
O3 0.0235(4) 0.0233(4) 0.0256(4) -0.0044(3) 0.0096(3) -0.0028(3)
O4 0.0448(5) 0.0383(5) 0.0276(4) -0.0018(4) 0.0211(4) 0.0041(4)
N1 0.0226(4) 0.0176(5) 0.0209(4) 0.0009(3) 0.0117(3) 0.0022(4)
N2 0.0252(4) 0.0186(5) 0.0252(4) -0.0048(3) 0.0134(4) 0.0012(4)
C1 0.0196(5) 0.0198(5) 0.0263(5) -0.0028(4) 0.0124(4) -0.0009(4)
C2 0.0295(6) 0.0251(6) 0.0279(5) -0.0016(4) 0.0174(5) -0.0016(5)
C3 0.0441(7) 0.0330(7) 0.0254(6) -0.0064(5) 0.0158(5) -0.0041(5)
C4 0.0385(7) 0.0436(8) 0.0218(5) 0.0015(6) 0.0103(5) 0.0005(5)
C5 0.0347(6) 0.0256(6) 0.0255(5) -0.0027(5) 0.0155(5) 0.0034(5)
C6 0.0265(5) 0.0203(6) 0.0238(5) -0.0007(4) 0.0098(4) 0.0032(4)
C7 0.0203(5) 0.0170(5) 0.0217(5) 0.0004(4) 0.0110(4) 0.0008(4)
C8 0.0156(4) 0.0195(5) 0.0224(5) 0.0016(4) 0.0093(4) 0.0013(4)
C9 0.0226(5) 0.0247(6) 0.0248(5) 0.0025(4) 0.0122(4) 0.0012(5)
C10 0.0294(5) 0.0217(6) 0.0225(5) -0.0019(4) 0.0105(4) -0.0023(4)
C11 0.0215(5) 0.0193(5) 0.0248(5) -0.0030(4) 0.0099(4) -0.0014(4)

loop_
_atom_type_symbol
_atom_type_description
_atom_type_scat_dispersion_real
_atom_type_scat_dispersion_imag
_atom_type_scat_source
C C 0.0033 0.0016 'International Tables Vol C Tables 4.2.6.8 and 6.1.1.4'
H H 0.0000 0.0000 'International Tables Vol C Tables 4.2.6.8 and 6.1.1.4'
N N 0.0061 0.0033 'International Tables Vol C Tables 4.2.6.8 and 6.1.1.4'
O O 0.0106 0.0060 'International Tables Vol C Tables 4.2.6.8 and 6.1.1.4'

loop_
_geom_angle_atom_site_label_1
_geom_angle_atom_site_label_2
_geom_angle_atom_site_label_3
_geom_angle_site_symmetry_1
_geom_angle_site_symmetry_3
_geom_angle
_geom_angle_publ_flag
C1 N1 C6 . . 113.25(9) ?
C1 N1 C7 . . 122.88(8) ?
C6 N1 C7 . . 123.25(9) ?
C8 N2 C9 . . 127.22(9) ?
C8 N2 H2B . . 116.4 ?
C9 N2 H2B . . 116.4 ?
O1 C1 N1 . . 123.21(9) ?
O1 C1 C2 . . 129.16(10) ?
N1 C1 C2 . . 107.57(9) ?
C1 C2 C5 . . 105.78(9) ?
C1 C2 C3 . . 112.87(9) ?
C5 C2 C3 . . 89.18(8) ?
C1 C2 H2A . . 115.3 ?
C5 C2 H2A . . 115.3 ?
C3 C2 H2A . . 115.3 ?
C4 C3 C2 . . 89.61(9) ?
C4 C3 H3A . . 113.7 ?
C2 C3 H3A . . 113.7 ?
C4 C3 H3B . . 113.7 ?
C2 C3 H3B . . 113.7 ?
H3A C3 H3B . . 111.0 ?
C3 C4 C5 . . 89.58(8) ?
C3 C4 H4A . . 113.7 ?
C5 C4 H4A . . 113.7 ?
C3 C4 H4B . . 113.7 ?
C5 C4 H4B . . 113.7 ?
H4A C4 H4B . . 111.0 ?
C6 C5 C2 . . 104.34(9) ?
C6 C5 C4 . . 112.24(10) ?
C2 C5 C4 . . 90.21(9) ?
C6 C5 H5A . . 115.6 ?
C2 C5 H5A . . 115.6 ?
C4 C5 H5A . . 115.6 ?
O2 C6 N1 . . 123.98(10) ?
O2 C6 C5 . . 127.86(10) ?
N1 C6 C5 . . 108.14(9) ?
N1 C7 C8 . . 108.95(8) ?
N1 C7 C11 . . 114.71(8) ?
C8 C7 C11 . . 110.57(8) ?
N1 C7 H7A . . 107.4 ?
C8 C7 H7A . . 107.4 ?
C11 C7 H7A . . 107.4 ?
O3 C8 N2 . . 120.82(10) ?
O3 C8 C7 . . 122.84(9) ?
N2 C8 C7 . . 116.33(9) ?
O4 C9 N2 . . 119.20(10) ?
O4 C9 C10 . . 124.80(10) ?
N2 C9 C10 . . 116.00(9) ?
C9 C10 C11 . . 112.47(9) ?
C9 C10 H10A . . 109.1 ?
C11 C10 H10A . . 109.1 ?
C9 C10 H10B . . 109.1 ?
C11 C10 H10B . . 109.1 ?
H10A C10 H10B . . 107.8 ?
C10 C11 C7 . . 107.91(9) ?
C10 C11 H11A . . 110.1 ?
C7 C11 H11A . . 110.1 ?
C10 C11 H11B . . 110.1 ?
C7 C11 H11B . . 110.1 ?
H11A C11 H11B . . 108.4 ?

loop_
_geom_bond_atom_site_label_1
_geom_bond_atom_site_label_2
_geom_bond_site_symmetry_2
_geom_bond_distance
_geom_bond_publ_flag
O1 C1 . 1.2136(13) ?
O2 C6 . 1.2080(13) ?
O3 C8 . 1.2253(12) ?
O4 C9 . 1.2125(13) ?
N1 C1 . 1.3936(14) ?
N1 C6 . 1.3959(13) ?
N1 C7 . 1.4523(13) ?
N2 C8 . 1.3679(13) ?
N2 C9 . 1.3933(13) ?
N2 H2B . 0.8800 ?
C1 C2 . 1.4984(15) ?
C2 C5 . 1.5364(17) ?
C2 C3 . 1.5654(15) ?
C2 H2A . 1.0000 ?
C3 C4 . 1.5390(18) ?
C3 H3A . 0.9900 ?
C3 H3B . 0.9900 ?
C4 C5 . 1.5520(16) ?
C4 H4A . 0.9900 ?
C4 H4B . 0.9900 ?
C5 C6 . 1.5069(16) ?
C5 H5A . 1.0000 ?
C7 C8 . 1.5191(15) ?
C7 C11 . 1.5298(13) ?
C7 H7A . 1.0000 ?
C9 C10 . 1.4929(16) ?
C10 C11 . 1.5195(15) ?
C10 H10A . 0.9900 ?
C10 H10B . 0.9900 ?
C11 H11A . 0.9900 ?
C11 H11B . 0.9900 ?

loop_
_geom_hbond_atom_site_label_D
_geom_hbond_atom_site_label_H
_geom_hbond_atom_site_label_A
_geom_hbond_site_symmetry_A
_geom_hbond_distance_DH
_geom_hbond_distance_HA
_geom_hbond_distance_DA
_geom_hbond_angle_DHA
N2 H2B O3 3_556 0.88 2.06 2.9426(12) 174.9
C5 H5A O4 2_556 1.00 2.52 3.4424(15) 152.6
C10 H10B O2 3_566 0.99 2.56 3.4228(14) 145.8
C11 H11B O3 2_556 0.99 2.53 3.5026(13) 166.8
C11 H11B O1 2_556 0.99 2.53 3.1072(14) 116.6
C3 H3A O4 1_554 0.99 2.52 3.2577(15) 130.9

loop_
_geom_torsion_atom_site_label_1
_geom_torsion_atom_site_label_2
_geom_torsion_atom_site_label_3
_geom_torsion_atom_site_label_4
_geom_torsion_site_symmetry_1
_geom_torsion_site_symmetry_2
_geom_torsion_site_symmetry_3
_geom_torsion_site_symmetry_4
_geom_torsion
_geom_torsion_publ_flag
C6 N1 C1 O1 . . . . 178.13(10) ?
C7 N1 C1 O1 . . . . -10.65(15) ?
C6 N1 C1 C2 . . . . -4.49(11) ?
C7 N1 C1 C2 . . . . 166.72(9) ?
O1 C1 C2 C5 . . . . -174.12(11) ?
N1 C1 C2 C5 . . . . 8.72(11) ?
O1 C1 C2 C3 . . . . 89.96(14) ?
N1 C1 C2 C3 . . . . -87.20(11) ?
C1 C2 C3 C4 . . . . 115.83(10) ?
C5 C2 C3 C4 . . . . 9.02(9) ?
C2 C3 C4 C5 . . . . -8.93(9) ?
C1 C2 C5 C6 . . . . -9.47(11) ?
C3 C2 C5 C6 . . . . 104.11(9) ?
C1 C2 C5 C4 . . . . -122.52(9) ?
C3 C2 C5 C4 . . . . -8.94(9) ?
C3 C4 C5 C6 . . . . -96.51(11) ?
C3 C4 C5 C2 . . . . 9.10(9) ?
C1 N1 C6 O2 . . . . 177.01(10) ?
C7 N1 C6 O2 . . . . 5.83(16) ?
C1 N1 C6 C5 . . . . -1.83(11) ?
C7 N1 C6 C5 . . . . -173.01(9) ?
C2 C5 C6 O2 . . . . -171.68(11) ?
C4 C5 C6 O2 . . . . -75.45(15) ?
C2 C5 C6 N1 . . . . 7.10(11) ?
C4 C5 C6 N1 . . . . 103.32(11) ?
C1 N1 C7 C8 . . . . -55.34(12) ?
C6 N1 C7 C8 . . . . 115.01(10) ?
C1 N1 C7 C11 . . . . 69.19(12) ?
C6 N1 C7 C11 . . . . -120.47(10) ?
C9 N2 C8 O3 . . . . -175.72(9) ?
C9 N2 C8 C7 . . . . 3.25(15) ?
N1 C7 C8 O3 . . . . -24.63(13) ?
C11 C7 C8 O3 . . . . -151.56(9) ?
N1 C7 C8 N2 . . . . 156.42(9) ?
C11 C7 C8 N2 . . . . 29.49(12) ?
C8 N2 C9 O4 . . . . 174.97(10) ?
C8 N2 C9 C10 . . . . -5.28(15) ?
O4 C9 C10 C11 . . . . 153.52(11) ?
N2 C9 C10 C11 . . . . -26.21(13) ?
C9 C10 C11 C7 . . . . 56.95(12) ?
N1 C7 C11 C10 . . . . 178.27(9) ?
C8 C7 C11 C10 . . . . -58.05(11) ?
